data_4322904
loop_
_publ_author_name
'Alicia M. James'
'Ravi K. Laxman'
'Frank R. Fronczek'
'Andrew W. Maverick'

_publ_section_title
;
 Phosphorescence and Structure of a Tetrameric Copper(I)-Amide Cluster
;
_journal_name_full 'Inorganic Chemistry'
_journal_page_first 3785
_journal_page_last 3791
_journal_paper_doi 10.1021/ic971341p
_journal_volume 37
_journal_year 1998
_chemical_formula_sum 'C24 H72 Cu4 N4 Si8'
_chemical_formula_weight 895.72
_chemical_name_systematic ' ?'
_space_group_IT_number 13
_symmetry_cell_setting monoclinic
_symmetry_space_group_name_Hall '-P 2yac'
_symmetry_space_group_name_H-M 'P 1 2/n 1'
_atom_type_scat_source International_Tables_for_Xray_Crystallography
_cell_angle_alpha 90
_cell_angle_beta 90.207(7)
_cell_angle_gamma 90
_cell_formula_units_Z 2
_cell_length_a 9.3773(4)
_cell_length_b 13.5836(7)
_cell_length_c 17.814(2)
_cell_measurement_reflns_used 25
_cell_measurement_temperature 296
_cell_measurement_theta_max 38
_cell_measurement_theta_min 21
_cell_volume 2269.1(3)
_computing_cell_refinement CAD4_(Enraf-Nonius,_1977)
_computing_data_collection CAD4_(Enraf-Nonius,_1977)
_computing_data_reduction process_MolEN_(Fair,_1990)
_computing_molecular_graphics ORTEP_(Johnson,_1976)
_computing_publication_material BTABLE_PTABLE_CIF_IN_MolEN_(Fair,_1990)
_computing_structure_refinement LSFM_MolEN_(Fair,_1990)
_computing_structure_solution Direct_methods_(MULTAN,_Main_et_al.,_1980)
_diffrn_measurement_device Enraf_Nonius_CAD4
_diffrn_measurement_method \w-2\q_scans
_diffrn_radiation_type Cu-K\a
_diffrn_radiation_wavelength 1.54184
_diffrn_reflns_av_R_equivalents 0.013
_diffrn_reflns_limit_h_max 10
_diffrn_reflns_limit_h_min 0
_diffrn_reflns_limit_k_max 17
_diffrn_reflns_limit_k_min 0
_diffrn_reflns_limit_l_max 22
_diffrn_reflns_limit_l_min -22
_diffrn_reflns_number 5012
_diffrn_reflns_theta_max 74.97
_diffrn_standards_decay_% 1.7
_diffrn_standards_interval_time 120
_diffrn_standards_number 3
_exptl_absorpt_coefficient_mu 4.306
_exptl_absorpt_correction_T_max 0.9994
_exptl_absorpt_correction_T_min 0.8241
_exptl_absorpt_correction_type \y_scans
_exptl_crystal_colour colorless
_exptl_crystal_density_diffrn 1.311
_exptl_crystal_description rhomb
_exptl_crystal_F_000 944
_exptl_crystal_size_max 0.45
_exptl_crystal_size_mid 0.30
_exptl_crystal_size_min 0.20
_refine_diff_density_max 0.44
_refine_diff_density_min -0.12
_refine_ls_abs_structure_details
;
?
;
_refine_ls_extinction_coef 6.3(2)E-7
_refine_ls_extinction_method isotropic_(Zachariasen,_1963)
_refine_ls_goodness_of_fit_obs 1.986
_refine_ls_hydrogen_treatment calculated_U=1.3_x_bonding_atom
_refine_ls_number_parameters 183
_refine_ls_number_reflns 3802
_refine_ls_R_factor_obs 0.040
_refine_ls_shift/esd_max 0.001
_refine_ls_structure_factor_coef F
_refine_ls_weighting_details 'w = 4Fo^2^/ (\s^2^(Fo^2^) + 0.0004 Fo^4^)'
_refine_ls_weighting_scheme calc
_refine_ls_wR_factor_obs 0.044
_reflns_number_observed 3802
_reflns_number_total 4539
_reflns_observed_criterion >1.0\s(I)
_cod_data_source_file ic971341p_2.cif
_cod_data_source_block '[CuN(SiMe3)2]4_at296K'
_cod_depositor_comments
;
The following automatic conversions were performed:

'_refine_ls_weighting_scheme' value '4Fo^2^/ (\s^2^(Fo^2^) + 0.0004
Fo^4^)' was changed to 'calc'. New tag '_refine_ls_weighting_details'
was created. The value of the new tag was set to 'w = 4Fo^2^/
(\s^2^(Fo^2^) + 0.0004 Fo^4^)'.

Automatic conversion script
Id: cif_fix_values 3143 2015-03-26 13:38:13Z robertas 
;
_cod_original_cell_volume 2269.1(5)
_cod_original_formula_sum C24H72N4Si8Cu4
_cod_database_code 4322904

loop_
_symmetry_equiv_pos_as_xyz
x,y,z
1/2-x,+y,1/2-z
-x,-y,-z
1/2+x,-y,1/2+z

loop_
_atom_site_aniso_label
_atom_site_aniso_U_11
_atom_site_aniso_U_22
_atom_site_aniso_U_33
_atom_site_aniso_U_12
_atom_site_aniso_U_13
_atom_site_aniso_U_23
Cu1 0.0455(2) 0.0361(2) 0.0386(2) 0.0028(2) 0.0046(2) -0.0005(2)
Cu2 0.0507(2) 0.0377(2) 0.0338(2) 0.0003(2) 0.0005(2) 0.0031(2)
Si1 0.0483(4) 0.0556(4) 0.0405(3) 0.0028(4) 0.0080(3) -0.0027(4)
Si2 0.0597(5) 0.0691(6) 0.0362(4) -0.0017(5) -0.0068(3) 0.0052(4)
Si3 0.0641(6) 0.0493(5) 0.0701(6) 0.0168(4) 0.0196(5) 0.0169(4)
Si4 0.0571(5) 0.0373(4) 0.0445(4) -0.0057(4) -0.0015(4) -0.0001(3)
N1 0.045(1) 0.043(1) 0.034(1) 0.003(1) 0.0016(9) 0.002(1)
N2 0.049(2) 0.035(2) 0.049(2) 0.0000 0.013(1) 0.0000
N3 0.051(2) 0.035(2) 0.035(1) 0.0000 -0.003(1) 0.0000
C1 0.054(2) 0.067(2) 0.078(2) 0.001(2) -0.007(2) 0.010(2)
C2 0.077(3) 0.138(4) 0.089(2) 0.014(3) 0.023(2) -0.051(2)
C3 0.074(2) 0.082(2) 0.068(2) -0.015(2) 0.009(2) 0.025(2)
C4 0.059(2) 0.079(2) 0.080(2) 0.000(2) -0.016(2) 0.018(2)
C5 0.091(3) 0.099(3) 0.057(2) -0.004(2) -0.007(2) -0.031(2)
C6 0.107(3) 0.140(4) 0.055(2) -0.017(3) -0.015(2) 0.042(2)
C7 0.124(3) 0.068(2) 0.134(4) 0.043(2) 0.049(3) 0.008(3)
C8 0.052(2) 0.121(3) 0.089(3) 0.002(2) 0.005(2) 0.030(3)
C9 0.099(3) 0.086(2) 0.090(2) 0.023(2) 0.019(2) 0.043(2)
C10 0.063(2) 0.063(2) 0.061(2) -0.001(2) -0.007(2) -0.000(2)
C11 0.077(2) 0.070(2) 0.071(2) -0.012(2) 0.012(2) 0.014(2)
C12 0.086(3) 0.048(2) 0.075(2) -0.004(2) -0.009(2) -0.016(2)

loop_
_atom_site_label
_atom_site_fract_x
_atom_site_fract_y
_atom_site_fract_z
_atom_site_U_iso_or_equiv
_atom_site_thermal_displace_type
_atom_site_calc_flag
Cu1 0.29435(4) 0.34769(3) 0.17797(2) 0.0399(2) Uani ?
Cu2 0.29524(5) 0.14952(3) 0.17805(2) 0.0401(2) Uani ?
Si1 0.52396(9) 0.25640(7) 0.08580(4) 0.0477(4) Uani ?
Si2 0.2227(1) 0.24067(7) 0.02762(5) 0.0531(5) Uani ?
Si3 0.1033(1) 0.51528(7) 0.21576(5) 0.0605(5) Uani ?
Si4 0.0967(1) -0.01859(6) 0.22412(5) 0.0456(4) Uani ?
N1 0.3402(2) 0.2494(2) 0.1045(1) 0.040(1) Uani ?
N2 0.2500 0.4486(2) 0.2500 0.044(2) Uani ?
N3 0.2500 0.0479(2) 0.2500 0.040(2) Uani ?
C1 0.6293(4) 0.2199(3) 0.1697(2) 0.066(2) Uani ?
C2 0.5811(4) 0.1718(4) 0.0100(2) 0.098(3) Uani ?
C3 0.5784(4) 0.3843(3) 0.0592(2) 0.074(2) Uani ?
C4 0.0391(4) 0.2783(3) 0.0529(2) 0.072(2) Uani ?
C5 0.2147(5) 0.1125(3) -0.0093(2) 0.080(2) Uani ?
C6 0.2745(5) 0.3226(4) -0.0517(2) 0.094(3) Uani ?
C7 0.0572(5) 0.6220(3) 0.2775(3) 0.104(3) Uani ?
C8 -0.0598(4) 0.4381(3) 0.2124(2) 0.083(3) Uani ?
C9 0.1375(5) 0.5609(3) 0.1186(2) 0.091(3) Uani ?
C10 -0.0299(4) 0.0587(3) 0.1701(2) 0.062(2) Uani ?
C11 -0.0021(4) -0.0667(3) 0.3075(2) 0.073(2) Uani ?
C12 0.1382(4) -0.1250(2) 0.1617(2) 0.068(2) Uani ?
H1a 0.7282 0.2241 0.1587 0.0863 Uiso calc
H1b 0.6076 0.2627 0.2103 0.0863 Uiso calc
H1c 0.6061 0.1542 0.1832 0.0863 Uiso calc
H2a 0.6808 0.1785 0.0023 0.1314 Uiso calc
H2b 0.5601 0.1059 0.0239 0.1314 Uiso calc
H2c 0.5316 0.1876 -0.0350 0.1314 Uiso calc
H3a 0.6779 0.3857 0.0495 0.0969 Uiso calc
H3b 0.5277 0.4040 0.0154 0.0969 Uiso calc
H3c 0.5571 0.4281 0.0992 0.0969 Uiso calc
H4a -0.0212 0.2727 0.0102 0.0945 Uiso calc
H4b 0.0046 0.2369 0.0918 0.0945 Uiso calc
H4c 0.0398 0.3447 0.0698 0.0945 Uiso calc
H5a 0.1506 0.1099 -0.0506 0.1072 Uiso calc
H5b 0.3070 0.0928 -0.0251 0.1072 Uiso calc
H5c 0.1824 0.0695 0.0291 0.1072 Uiso calc
H6a 0.2080 0.3152 -0.0917 0.1308 Uiso calc
H6b 0.2748 0.3891 -0.0352 0.1308 Uiso calc
H6c 0.3670 0.3051 -0.0687 0.1308 Uiso calc
H7a -0.0224 0.6560 0.2570 0.1414 Uiso calc
H7b 0.0343 0.5987 0.3263 0.1414 Uiso calc
H7c 0.1364 0.6655 0.2806 0.1414 Uiso calc
H8a -0.1372 0.4761 0.1937 0.1136 Uiso calc
H8b -0.0442 0.3834 0.1803 0.1136 Uiso calc
H8c -0.0815 0.4154 0.2615 0.1136 Uiso calc
H9a 0.0569 0.5967 0.1013 0.1188 Uiso calc
H9b 0.2188 0.6027 0.1189 0.1188 Uiso calc
H9c 0.1542 0.5066 0.0863 0.1188 Uiso calc
H10a -0.1114 0.0207 0.1570 0.0809 Uiso calc
H10b -0.0584 0.1133 0.1999 0.0809 Uiso calc
H10c 0.0150 0.0817 0.1257 0.0809 Uiso calc
H11a -0.0839 -0.1020 0.2911 0.0944 Uiso calc
H11b 0.0583 -0.1093 0.3355 0.0944 Uiso calc
H11c -0.0309 -0.0131 0.3383 0.0944 Uiso calc
H12a 0.0525 -0.1586 0.1492 0.0907 Uiso calc
H12b 0.1822 -0.1018 0.1172 0.0907 Uiso calc
H12c 0.2011 -0.1688 0.1870 0.0907 Uiso calc

loop_
_geom_angle_atom_site_label_1
_geom_angle_atom_site_label_2
_geom_angle_atom_site_label_3
_geom_angle
_geom_angle_publ_flag
Cu2 Cu1 N1 45.92(7) ?
Cu2 Cu1 N2 135.44(7) ?
N1 Cu1 N2 178.6(1) ?
Cu1 Cu2 N1 45.47(7) ?
Cu1 Cu2 N3 135.59(7) ?
N1 Cu2 N3 178.88(9) ?
N1 Si1 C1 110.6(1) ?
N1 Si1 C2 113.0(2) ?
N1 Si1 C3 111.5(1) ?
C1 Si1 C2 105.5(2) ?
C1 Si1 C3 107.9(2) ?
C2 Si1 C3 108.1(2) ?
N1 Si2 C4 111.8(2) ?
N1 Si2 C5 111.2(1) ?
N1 Si2 C6 112.7(2) ?
C4 Si2 C5 107.9(2) ?
C4 Si2 C6 105.4(2) ?
C5 Si2 C6 107.5(2) ?
N2 Si3 C7 112.2(2) ?
N2 Si3 C8 111.4(2) ?
N2 Si3 C9 110.9(1) ?
C7 Si3 C8 105.3(2) ?
C7 Si3 C9 109.2(2) ?
C8 Si3 C9 107.6(2) ?
N3 Si4 C10 111.6(1) ?
N3 Si4 C11 112.2(1) ?
N3 Si4 C12 112.4(1) ?
C10 Si4 C11 107.0(2) ?
C10 Si4 C12 105.3(2) ?
C11 Si4 C12 107.9(2) ?
Cu1 N1 Cu2 88.60(9) ?
Cu1 N1 Si1 108.3(1) ?
Cu1 N1 Si2 115.9(1) ?
Cu2 N1 Si1 112.4(1) ?
Cu2 N1 Si2 110.0(1) ?
Si1 N1 Si2 117.9(1) ?
Cu1 N2 Cu1 89.2(1) ?
Cu1 N2 Si3 107.88(5) ?
Cu1 N2 Si3 115.38(5) ?
Cu1 N2 Si3 115.38(5) ?
Cu1 N2 Si3 107.88(5) ?
Si3 N2 Si3 117.8(2) ?
Cu2 N3 Cu2 88.8(1) ?
Cu2 N3 Si4 111.98(4) ?
Cu2 N3 Si4 111.07(4) ?
Cu2 N3 Si4 111.07(4) ?
Cu2 N3 Si4 111.98(4) ?
Si4 N3 Si4 118.2(2) ?

loop_
_geom_bond_atom_site_label_1
_geom_bond_atom_site_label_2
_geom_bond_distance
_geom_bond_publ_flag
Cu1 Cu2 2.6919(6) ?
Cu1 N1 1.920(2) ?
Cu1 N2 1.924(2) ?
Cu1 N2 1.924(2) ?
Cu2 N1 1.934(2) ?
Cu2 N3 1.932(2) ?
Cu2 N3 1.932(2) ?
Si1 N1 1.759(2) ?
Si1 C1 1.857(4) ?
Si1 C2 1.854(5) ?
Si1 C3 1.873(4) ?
Si2 N1 1.758(2) ?
Si2 C4 1.853(4) ?
Si2 C5 1.862(4) ?
Si2 C6 1.864(4) ?
Si3 N2 1.755(2) ?
Si3 N2 1.755(2) ?
Si3 C7 1.872(5) ?
Si3 C8 1.855(4) ?
Si3 C9 1.867(4) ?
Si4 N3 1.758(2) ?
Si4 N3 1.758(2) ?
Si4 C10 1.852(4) ?
Si4 C11 1.871(4) ?
Si4 C12 1.865(4) ?
